data_7717260
loop_
_publ_author_name
'Zhang, Zaichao'
'Fu, Li-Zhi'
'He, Piao'
'Yi, Xiao-Yi'

_publ_section_title
;
 Neutral mononuclear indium(III) photosensitizers for CO<sub>2</sub>
 photoreduction.
;
_journal_issue 44
_journal_name_full 'Dalton transactions (Cambridge, England : 2003)'
_journal_page_first 17772
_journal_page_last 17776
_journal_paper_doi 10.1039/d4dt02595d
_journal_volume 53
_journal_year 2024
_chemical_formula_moiety 'C39 H27 In N6'
_chemical_formula_sum 'C39 H27 In N6'
_chemical_formula_weight 694.48
_space_group_crystal_system monoclinic
_space_group_IT_number 14
_space_group_name_Hall '-P 2ybc'
_space_group_name_H-M_alt 'P 1 21/c 1'
_atom_sites_solution_hydrogens geom
_audit_creation_method SHELXL-2014/7
_audit_update_record
;
2024-08-06 deposited with the CCDC.	2024-10-17 downloaded from the CCDC.
;
_cell_angle_alpha 90
_cell_angle_beta 111.593(3)
_cell_angle_gamma 90
_cell_formula_units_Z 4
_cell_length_a 17.376(2)
_cell_length_b 12.5530(14)
_cell_length_c 15.4838(19)
_cell_measurement_reflns_used 2521
_cell_measurement_temperature 193(2)
_cell_measurement_theta_max 24.45
_cell_measurement_theta_min 2.22
_cell_volume 3140.3(6)
_computing_structure_refinement 'SHELXL-2014/7 (Sheldrick, 2014)'
_diffrn_ambient_temperature 193(2)
_diffrn_measured_fraction_theta_full 0.981
_diffrn_measured_fraction_theta_max 0.981
_diffrn_measurement_device_type 'PHOTON2 CMOS detector'
_diffrn_radiation_type MoK\a
_diffrn_radiation_wavelength 0.71073
_diffrn_reflns_av_R_equivalents 0.0755
_diffrn_reflns_av_unetI/netI 0.1040
_diffrn_reflns_Laue_measured_fraction_full 0.981
_diffrn_reflns_Laue_measured_fraction_max 0.981
_diffrn_reflns_limit_h_max 16
_diffrn_reflns_limit_h_min -20
_diffrn_reflns_limit_k_max 13
_diffrn_reflns_limit_k_min -14
_diffrn_reflns_limit_l_max 18
_diffrn_reflns_limit_l_min -15
_diffrn_reflns_number 12683
_diffrn_reflns_point_group_measured_fraction_full 0.981
_diffrn_reflns_point_group_measured_fraction_max 0.981
_diffrn_reflns_theta_full 25.023
_diffrn_reflns_theta_max 25.023
_diffrn_reflns_theta_min 2.054
_diffrn_source 'sealed tube'
_exptl_absorpt_coefficient_mu 0.791
_exptl_absorpt_correction_T_max 0.7454
_exptl_absorpt_correction_T_min 0.5097
_exptl_absorpt_correction_type multi-scan
_exptl_absorpt_process_details 'SADABS (Bruker, 2016)'
_exptl_crystal_density_diffrn 1.469
_exptl_crystal_description block
_exptl_crystal_F_000 1408
_exptl_crystal_size_max 0.190
_exptl_crystal_size_mid 0.170
_exptl_crystal_size_min 0.150
_refine_diff_density_max 2.532
_refine_diff_density_min -1.097
_refine_diff_density_rms 0.151
_refine_ls_extinction_method none
_refine_ls_goodness_of_fit_ref 1.097
_refine_ls_hydrogen_treatment constr
_refine_ls_matrix_type full
_refine_ls_number_parameters 415
_refine_ls_number_reflns 5437
_refine_ls_number_restraints 0
_refine_ls_restrained_S_all 1.097
_refine_ls_R_factor_all 0.1294
_refine_ls_R_factor_gt 0.0705
_refine_ls_shift/su_max 0.000
_refine_ls_shift/su_mean 0.000
_refine_ls_structure_factor_coef Fsqd
_refine_ls_weighting_details 'w=1/[\s^2^(Fo^2^)+(0.0942P)^2^+4.6277P] where P=(Fo^2^+2Fc^2^)/3'
_refine_ls_weighting_scheme calc
_refine_ls_wR_factor_gt 0.1665
_refine_ls_wR_factor_ref 0.2103
_reflns_Friedel_coverage 0.000
_reflns_number_gt 3352
_reflns_number_total 5437
_reflns_threshold_expression 'I > 2\s(I)'
_cod_data_source_file d4dt02595d2.cif
_cod_data_source_block 1_a
_cod_depositor_comments 'Adding full bibliography for 7717259--7717260.cif.'
_cod_original_cell_volume 3140.4(6)
_cod_original_sg_symbol_H-M 'P 21/c'
_cod_database_code 7717260
_shelx_shelxl_version_number 2014/7
_shelx_space_group_comment
;
The symmetry employed for this shelxl refinement is uniquely defined
by the following loop, which should always be used as a source of
symmetry information in preference to the above space-group names.
They are only intended as comments.
;
_shelx_estimated_absorpt_t_min 0.864
_shelx_estimated_absorpt_t_max 0.891

loop_
_space_group_symop_operation_xyz
'x, y, z'
'-x, y+1/2, -z+1/2'
'-x, -y, -z'
'x, -y-1/2, z-1/2'

loop_
_atom_site_label
_atom_site_type_symbol
_atom_site_fract_x
_atom_site_fract_y
_atom_site_fract_z
_atom_site_U_iso_or_equiv
_atom_site_adp_type
_atom_site_occupancy
_atom_site_site_symmetry_order
_atom_site_calc_flag
_atom_site_refinement_flags_posn
_atom_site_refinement_flags_adp
_atom_site_refinement_flags_occupancy
_atom_site_disorder_assembly
_atom_site_disorder_group
C1 C 0.0424(5) 0.4956(7) 0.3316(6) 0.040(2) Uani 1 1 d . . . . .
C2 C -0.0397(6) 0.5312(8) 0.3012(7) 0.052(3) Uani 1 1 d . . . . .
H2 H -0.0586 0.5743 0.3398 0.062 Uiso 1 1 calc R U . . .
C3 C -0.0922(7) 0.5014(9) 0.2133(7) 0.065(3) Uani 1 1 d . . . . .
H3 H -0.1477 0.5263 0.1911 0.079 Uiso 1 1 calc R U . . .
C4 C -0.0667(6) 0.4365(9) 0.1560(7) 0.056(3) Uani 1 1 d . . . . .
H4 H -0.1042 0.4158 0.0963 0.067 Uiso 1 1 calc R U . . .
C5 C 0.0150(5) 0.4028(7) 0.1887(6) 0.040(2) Uani 1 1 d . . . . .
C6 C 0.1069(5) 0.5129(7) 0.4218(6) 0.035(2) Uani 1 1 d . . . . .
C7 C 0.1059(6) 0.5594(7) 0.5017(6) 0.043(2) Uani 1 1 d . . . . .
H7 H 0.0608 0.5958 0.5091 0.051 Uiso 1 1 calc R U . . .
C8 C 0.1851(6) 0.5426(7) 0.5707(6) 0.045(2) Uani 1 1 d . . . . .
H8 H 0.2035 0.5648 0.6338 0.054 Uiso 1 1 calc R U . . .
C9 C 0.2305(6) 0.4871(7) 0.5281(6) 0.041(2) Uani 1 1 d . . . . .
H9 H 0.2866 0.4657 0.5575 0.049 Uiso 1 1 calc R U . . .
C10 C 0.0565(5) 0.3348(7) 0.1447(6) 0.038(2) Uani 1 1 d . . . . .
C11 C 0.0282(6) 0.2885(7) 0.0564(6) 0.045(2) Uani 1 1 d . . . . .
H11 H -0.0246 0.2976 0.0085 0.053 Uiso 1 1 calc R U . . .
C12 C 0.0937(6) 0.2258(7) 0.0533(6) 0.045(2) Uani 1 1 d . . . . .
H12 H 0.0937 0.1843 0.0020 0.055 Uiso 1 1 calc R U . . .
C13 C 0.1582(6) 0.2349(7) 0.1378(6) 0.042(2) Uani 1 1 d . . . . .
H13 H 0.2102 0.2003 0.1538 0.051 Uiso 1 1 calc R U . . .
C14 C 0.3832(5) 0.3216(6) 0.4064(5) 0.0311(19) Uani 1 1 d . . . . .
C15 C 0.4626(5) 0.3455(6) 0.4062(5) 0.0301(18) Uani 1 1 d . . . . .
C16 C 0.4504(5) 0.4331(7) 0.3433(6) 0.035(2) Uani 1 1 d . . . . .
C17 C 0.3661(5) 0.4592(6) 0.3108(5) 0.0307(19) Uani 1 1 d . . . . .
C18 C 0.3492(5) 0.2455(6) 0.4553(5) 0.0278(18) Uani 1 1 d . . . . .
C19 C 0.3968(6) 0.1817(7) 0.5309(6) 0.038(2) Uani 1 1 d . . . . .
H19 H 0.4556 0.1827 0.5528 0.046 Uiso 1 1 calc R U . . .
C20 C 0.3556(6) 0.1175(6) 0.5726(6) 0.039(2) Uani 1 1 d . . . . .
H20 H 0.3863 0.0763 0.6255 0.047 Uiso 1 1 calc R U . . .
C21 C 0.2696(6) 0.1130(7) 0.5375(6) 0.040(2) Uani 1 1 d . . . . .
H21 H 0.2407 0.0661 0.5631 0.048 Uiso 1 1 calc R U . . .
C22 C 0.2282(6) 0.1785(7) 0.4648(6) 0.040(2) Uani 1 1 d . . . . .
H22 H 0.1695 0.1776 0.4421 0.048 Uiso 1 1 calc R U . . .
C23 C 0.5428(5) 0.2945(7) 0.4593(5) 0.0332(19) Uani 1 1 d . . . . .
C24 C 0.6108(5) 0.3546(7) 0.5096(6) 0.038(2) Uani 1 1 d . . . . .
H24 H 0.6057 0.4300 0.5095 0.046 Uiso 1 1 calc R U . . .
C25 C 0.6858(6) 0.3089(8) 0.5599(6) 0.044(2) Uani 1 1 d . . . . .
H25 H 0.7323 0.3528 0.5910 0.053 Uiso 1 1 calc R U . . .
C26 C 0.6938(6) 0.1990(8) 0.5656(6) 0.044(2) Uani 1 1 d . . . . .
H26 H 0.7448 0.1671 0.6031 0.053 Uiso 1 1 calc R U . . .
C27 C 0.6265(6) 0.1362(7) 0.5157(6) 0.042(2) Uani 1 1 d . . . . .
H27 H 0.6314 0.0608 0.5181 0.051 Uiso 1 1 calc R U . . .
C28 C 0.5522(5) 0.1831(7) 0.4623(6) 0.038(2) Uani 1 1 d . . . . .
H28 H 0.5068 0.1395 0.4270 0.046 Uiso 1 1 calc R U . . .
C29 C 0.5159(5) 0.4788(7) 0.3132(5) 0.0334(19) Uani 1 1 d . . . . .
C30 C 0.5372(5) 0.5862(7) 0.3223(6) 0.039(2) Uani 1 1 d . . . . .
H30 H 0.5130 0.6328 0.3535 0.047 Uiso 1 1 calc R U . . .
C31 C 0.5935(6) 0.6254(7) 0.2864(6) 0.044(2) Uani 1 1 d . . . . .
H31 H 0.6075 0.6989 0.2930 0.053 Uiso 1 1 calc R U . . .
C32 C 0.6293(6) 0.5596(9) 0.2414(6) 0.047(2) Uani 1 1 d . . . . .
H32 H 0.6667 0.5879 0.2154 0.057 Uiso 1 1 calc R U . . .
C33 C 0.6110(6) 0.4527(8) 0.2338(6) 0.045(2) Uani 1 1 d . . . . .
H33 H 0.6375 0.4064 0.2049 0.054 Uiso 1 1 calc R U . . .
C34 C 0.5538(5) 0.4124(7) 0.2685(6) 0.037(2) Uani 1 1 d . . . . .
H34 H 0.5403 0.3388 0.2618 0.044 Uiso 1 1 calc R U . . .
C35 C 0.3118(5) 0.5380(6) 0.2500(5) 0.0308(19) Uani 1 1 d . . . . .
C36 C 0.3371(5) 0.6180(6) 0.2025(5) 0.0326(19) Uani 1 1 d . . . . .
H36 H 0.3931 0.6214 0.2073 0.039 Uiso 1 1 calc R U . . .
C37 C 0.2807(6) 0.6914(7) 0.1490(6) 0.044(2) Uani 1 1 d . . . . .
H37 H 0.2974 0.7456 0.1168 0.053 Uiso 1 1 calc R U . . .
C38 C 0.1990(6) 0.6851(8) 0.1430(7) 0.049(2) Uani 1 1 d . . . . .
H38 H 0.1591 0.7359 0.1084 0.059 Uiso 1 1 calc R U . . .
C39 C 0.1778(6) 0.6035(7) 0.1883(6) 0.045(2) Uani 1 1 d . . . . .
H39 H 0.1214 0.5971 0.1818 0.054 Uiso 1 1 calc R U . . .
In1 In 0.19923(4) 0.38684(5) 0.32217(4) 0.0332(2) Uani 1 1 d . . . . .
N1 N 0.0663(4) 0.4342(6) 0.2750(5) 0.0370(17) Uani 1 1 d . . . . .
N2 N 0.1829(4) 0.4682(5) 0.4385(5) 0.0337(16) Uani 1 1 d . . . . .
N3 N 0.1363(4) 0.3010(5) 0.1953(5) 0.0377(17) Uani 1 1 d . . . . .
N4 N 0.3277(4) 0.3901(5) 0.3502(4) 0.0273(14) Uani 1 1 d . . . . .
N5 N 0.2649(4) 0.2443(5) 0.4232(5) 0.0357(17) Uani 1 1 d . . . . .
N6 N 0.2314(4) 0.5324(5) 0.2412(5) 0.0337(16) Uani 1 1 d . . . . .

loop_
_atom_site_aniso_label
_atom_site_aniso_U_11
_atom_site_aniso_U_22
_atom_site_aniso_U_33
_atom_site_aniso_U_23
_atom_site_aniso_U_13
_atom_site_aniso_U_12
C1 0.040(5) 0.038(5) 0.045(5) 0.005(4) 0.017(4) 0.007(4)
C2 0.045(6) 0.060(7) 0.052(6) -0.005(5) 0.020(5) 0.010(5)
C3 0.052(7) 0.083(9) 0.052(7) 0.000(6) 0.009(6) 0.028(6)
C4 0.041(6) 0.070(7) 0.047(6) -0.005(5) 0.005(5) 0.010(5)
C5 0.032(5) 0.042(6) 0.041(5) -0.001(4) 0.010(4) -0.006(4)
C6 0.034(5) 0.034(5) 0.035(5) 0.005(4) 0.009(4) 0.007(4)
C7 0.046(6) 0.035(5) 0.051(6) -0.004(4) 0.022(5) 0.010(4)
C8 0.066(7) 0.035(5) 0.040(5) -0.005(4) 0.025(5) -0.003(5)
C9 0.049(6) 0.040(6) 0.030(5) 0.005(4) 0.011(4) -0.003(4)
C10 0.039(5) 0.035(5) 0.042(5) -0.001(4) 0.017(4) 0.002(4)
C11 0.038(5) 0.051(6) 0.037(5) -0.008(4) 0.005(4) -0.005(5)
C12 0.055(6) 0.044(6) 0.041(5) -0.011(4) 0.022(5) -0.007(5)
C13 0.051(6) 0.028(5) 0.051(6) -0.005(4) 0.024(5) -0.005(4)
C14 0.035(5) 0.025(5) 0.033(4) 0.000(4) 0.013(4) -0.001(4)
C15 0.035(5) 0.028(4) 0.029(4) 0.000(4) 0.014(4) 0.000(4)
C16 0.040(5) 0.028(4) 0.038(5) -0.002(4) 0.016(4) 0.003(4)
C17 0.036(5) 0.028(5) 0.031(4) 0.003(4) 0.016(4) -0.003(4)
C18 0.030(5) 0.022(4) 0.033(4) -0.003(4) 0.013(4) -0.001(3)
C19 0.037(5) 0.041(5) 0.037(5) 0.001(4) 0.015(4) -0.002(4)
C20 0.052(6) 0.030(5) 0.041(5) 0.008(4) 0.025(5) 0.007(4)
C21 0.043(6) 0.033(5) 0.047(5) 0.007(4) 0.018(5) -0.002(4)
C22 0.050(6) 0.030(5) 0.046(5) 0.005(4) 0.026(5) 0.001(4)
C23 0.038(5) 0.032(5) 0.030(4) 0.003(4) 0.014(4) 0.002(4)
C24 0.035(5) 0.041(5) 0.039(5) -0.001(4) 0.013(4) -0.001(4)
C25 0.044(6) 0.048(6) 0.043(5) -0.005(5) 0.018(5) -0.008(5)
C26 0.040(6) 0.054(6) 0.042(5) 0.003(5) 0.019(5) 0.006(5)
C27 0.049(6) 0.034(5) 0.046(5) 0.009(4) 0.021(5) 0.016(4)
C28 0.044(6) 0.029(5) 0.042(5) -0.003(4) 0.016(4) 0.005(4)
C29 0.035(5) 0.040(5) 0.026(4) 0.004(4) 0.012(4) 0.006(4)
C30 0.040(5) 0.035(5) 0.043(5) -0.003(4) 0.014(4) -0.006(4)
C31 0.050(6) 0.044(6) 0.037(5) 0.006(4) 0.015(5) -0.013(5)
C32 0.039(6) 0.068(7) 0.041(5) 0.008(5) 0.021(5) -0.003(5)
C33 0.046(6) 0.060(7) 0.033(5) -0.003(5) 0.019(5) 0.004(5)
C34 0.033(5) 0.037(5) 0.036(5) 0.002(4) 0.009(4) 0.003(4)
C35 0.037(5) 0.028(5) 0.031(4) 0.002(4) 0.017(4) 0.003(4)
C36 0.034(5) 0.033(5) 0.029(4) 0.001(4) 0.010(4) -0.005(4)
C37 0.052(6) 0.036(5) 0.042(5) 0.010(4) 0.014(5) 0.000(5)
C38 0.037(6) 0.050(6) 0.053(6) 0.017(5) 0.008(5) 0.001(5)
C39 0.050(6) 0.037(6) 0.048(5) 0.010(5) 0.018(5) 0.006(5)
In1 0.0359(4) 0.0296(4) 0.0362(4) 0.0009(3) 0.0157(3) 0.0015(3)
N1 0.031(4) 0.040(4) 0.039(4) -0.011(4) 0.011(3) -0.005(3)
N2 0.032(4) 0.035(4) 0.032(4) -0.005(3) 0.010(3) -0.004(3)
N3 0.042(5) 0.036(4) 0.038(4) -0.002(3) 0.019(4) 0.002(3)
N4 0.030(4) 0.022(4) 0.029(3) 0.003(3) 0.009(3) 0.005(3)
N5 0.041(4) 0.033(4) 0.040(4) 0.005(3) 0.023(4) 0.000(3)
N6 0.040(4) 0.023(4) 0.037(4) 0.004(3) 0.014(3) 0.002(3)

loop_
_atom_type_symbol
_atom_type_description
_atom_type_scat_dispersion_real
_atom_type_scat_dispersion_imag
_atom_type_scat_source
C C 0.0033 0.0016 'International Tables Vol C Tables 4.2.6.8 and 6.1.1.4'
H H 0.0000 0.0000 'International Tables Vol C Tables 4.2.6.8 and 6.1.1.4'
In In -0.7276 1.3100 'International Tables Vol C Tables 4.2.6.8 and 6.1.1.4'
N N 0.0061 0.0033 'International Tables Vol C Tables 4.2.6.8 and 6.1.1.4'

loop_
_geom_angle_atom_site_label_1
_geom_angle_atom_site_label_2
_geom_angle_atom_site_label_3
_geom_angle
_geom_angle_site_symmetry_1
_geom_angle_site_symmetry_3
_geom_angle_publ_flag
N1 C1 C2 119.1(8) . . ?
N1 C1 C6 113.6(7) . . ?
C2 C1 C6 127.3(8) . . ?
C3 C2 C1 117.7(9) . . ?
C3 C2 H2 121.1 . . ?
C1 C2 H2 121.1 . . ?
C2 C3 C4 122.5(10) . . ?
C2 C3 H3 118.8 . . ?
C4 C3 H3 118.8 . . ?
C5 C4 C3 118.0(9) . . ?
C5 C4 H4 121.0 . . ?
C3 C4 H4 121.0 . . ?
N1 C5 C4 118.8(8) . . ?
N1 C5 C10 112.0(8) . . ?
C4 C5 C10 129.2(9) . . ?
N2 C6 C7 109.5(7) . . ?
N2 C6 C1 118.0(7) . . ?
C7 C6 C1 132.1(8) . . ?
C6 C7 C8 106.7(8) . . ?
C6 C7 H7 126.6 . . ?
C8 C7 H7 126.6 . . ?
C9 C8 C7 106.3(8) . . ?
C9 C8 H8 126.9 . . ?
C7 C8 H8 126.9 . . ?
N2 C9 C8 109.6(8) . . ?
N2 C9 H9 125.2 . . ?
C8 C9 H9 125.2 . . ?
N3 C10 C11 110.2(7) . . ?
N3 C10 C5 119.0(8) . . ?
C11 C10 C5 130.7(9) . . ?
C10 C11 C12 105.6(8) . . ?
C10 C11 H11 127.2 . . ?
C12 C11 H11 127.2 . . ?
C13 C12 C11 108.0(8) . . ?
C13 C12 H12 126.0 . . ?
C11 C12 H12 126.0 . . ?
N3 C13 C12 110.1(8) . . ?
N3 C13 H13 124.9 . . ?
C12 C13 H13 124.9 . . ?
N4 C14 C15 109.4(7) . . ?
N4 C14 C18 114.8(7) . . ?
C15 C14 C18 135.8(8) . . ?
C14 C15 C16 105.3(7) . . ?
C14 C15 C23 128.9(7) . . ?
C16 C15 C23 125.8(7) . . ?
C17 C16 C15 107.3(7) . . ?
C17 C16 C29 127.9(8) . . ?
C15 C16 C29 124.6(7) . . ?
N4 C17 C16 108.0(7) . . ?
N4 C17 C35 114.5(7) . . ?
C16 C17 C35 137.5(7) . . ?
N5 C18 C19 121.3(7) . . ?
N5 C18 C14 113.7(7) . . ?
C19 C18 C14 124.9(7) . . ?
C20 C19 C18 118.2(8) . . ?
C20 C19 H19 120.9 . . ?
C18 C19 H19 120.9 . . ?
C19 C20 C21 120.5(8) . . ?
C19 C20 H20 119.8 . . ?
C21 C20 H20 119.8 . . ?
C22 C21 C20 117.5(8) . . ?
C22 C21 H21 121.3 . . ?
C20 C21 H21 121.3 . . ?
N5 C22 C21 124.6(9) . . ?
N5 C22 H22 117.7 . . ?
C21 C22 H22 117.7 . . ?
C24 C23 C28 117.5(8) . . ?
C24 C23 C15 120.9(8) . . ?
C28 C23 C15 121.5(8) . . ?
C25 C24 C23 121.9(9) . . ?
C25 C24 H24 119.0 . . ?
C23 C24 H24 119.0 . . ?
C24 C25 C26 120.3(9) . . ?
C24 C25 H25 119.9 . . ?
C26 C25 H25 119.9 . . ?
C25 C26 C27 119.1(9) . . ?
C25 C26 H26 120.5 . . ?
C27 C26 H26 120.5 . . ?
C28 C27 C26 120.1(9) . . ?
C28 C27 H27 119.9 . . ?
C26 C27 H27 119.9 . . ?
C27 C28 C23 121.0(8) . . ?
C27 C28 H28 119.5 . . ?
C23 C28 H28 119.5 . . ?
C30 C29 C34 118.2(7) . . ?
C30 C29 C16 123.1(7) . . ?
C34 C29 C16 118.6(8) . . ?
C31 C30 C29 120.4(8) . . ?
C31 C30 H30 119.8 . . ?
C29 C30 H30 119.8 . . ?
C32 C31 C30 120.8(9) . . ?
C32 C31 H31 119.6 . . ?
C30 C31 H31 119.6 . . ?
C31 C32 C33 119.9(8) . . ?
C31 C32 H32 120.0 . . ?
C33 C32 H32 120.0 . . ?
C32 C33 C34 119.9(8) . . ?
C32 C33 H33 120.1 . . ?
C34 C33 H33 120.1 . . ?
C33 C34 C29 120.8(8) . . ?
C33 C34 H34 119.6 . . ?
C29 C34 H34 119.6 . . ?
N6 C35 C36 119.6(7) . . ?
N6 C35 C17 115.5(7) . . ?
C36 C35 C17 124.9(7) . . ?
C37 C36 C35 120.1(8) . . ?
C37 C36 H36 120.0 . . ?
C35 C36 H36 120.0 . . ?
C36 C37 C38 119.0(8) . . ?
C36 C37 H37 120.5 . . ?
C38 C37 H37 120.5 . . ?
C39 C38 C37 118.0(9) . . ?
C39 C38 H38 121.0 . . ?
C37 C38 H38 121.0 . . ?
N6 C39 C38 123.9(9) . . ?
N6 C39 H39 118.0 . . ?
C38 C39 H39 118.0 . . ?
N4 In1 N3 109.9(2) . . ?
N4 In1 N2 105.7(2) . . ?
N3 In1 N2 144.3(3) . . ?
N4 In1 N1 161.9(3) . . ?
N3 In1 N1 73.6(3) . . ?
N2 In1 N1 73.2(3) . . ?
N4 In1 N5 70.4(2) . . ?
N3 In1 N5 100.5(3) . . ?
N2 In1 N5 89.2(2) . . ?
N1 In1 N5 127.2(2) . . ?
N4 In1 N6 70.1(2) . . ?
N3 In1 N6 92.4(2) . . ?
N2 In1 N6 101.7(2) . . ?
N1 In1 N6 92.2(2) . . ?
N5 In1 N6 140.5(2) . . ?
C1 N1 C5 123.9(8) . . ?
C1 N1 In1 118.1(6) . . ?
C5 N1 In1 118.0(5) . . ?
C9 N2 C6 107.8(7) . . ?
C9 N2 In1 135.7(6) . . ?
C6 N2 In1 116.5(5) . . ?
C13 N3 C10 106.1(7) . . ?
C13 N3 In1 136.7(6) . . ?
C10 N3 In1 115.4(5) . . ?
C14 N4 C17 110.0(6) . . ?
C14 N4 In1 124.9(5) . . ?
C17 N4 In1 125.0(5) . . ?
C22 N5 C18 117.9(7) . . ?
C22 N5 In1 125.6(6) . . ?
C18 N5 In1 115.0(5) . . ?
C39 N6 C35 119.3(7) . . ?
C39 N6 In1 126.0(6) . . ?
C35 N6 In1 114.7(5) . . ?

loop_
_geom_bond_atom_site_label_1
_geom_bond_atom_site_label_2
_geom_bond_distance
_geom_bond_site_symmetry_2
_geom_bond_publ_flag
C1 N1 1.343(10) . ?
C1 C2 1.400(12) . ?
C1 C6 1.450(12) . ?
C2 C3 1.383(14) . ?
C2 H2 0.9500 . ?
C3 C4 1.391(13) . ?
C3 H3 0.9500 . ?
C4 C5 1.386(12) . ?
C4 H4 0.9500 . ?
C5 N1 1.363(11) . ?
C5 C10 1.440(12) . ?
C6 N2 1.369(10) . ?
C6 C7 1.372(11) . ?
C7 C8 1.413(12) . ?
C7 H7 0.9500 . ?
C8 C9 1.388(12) . ?
C8 H8 0.9500 . ?
C9 N2 1.349(10) . ?
C9 H9 0.9500 . ?
C10 N3 1.385(10) . ?
C10 C11 1.398(12) . ?
C11 C12 1.399(12) . ?
C11 H11 0.9500 . ?
C12 C13 1.379(12) . ?
C12 H12 0.9500 . ?
C13 N3 1.369(10) . ?
C13 H13 0.9500 . ?
C14 N4 1.346(10) . ?
C14 C15 1.413(11) . ?
C14 C18 1.470(10) . ?
C15 C16 1.433(11) . ?
C15 C23 1.478(11) . ?
C16 C17 1.402(11) . ?
C16 C29 1.493(11) . ?
C17 N4 1.367(9) . ?
C17 C35 1.450(11) . ?
C18 N5 1.364(10) . ?
C18 C19 1.409(11) . ?
C19 C20 1.385(11) . ?
C19 H19 0.9500 . ?
C20 C21 1.391(12) . ?
C20 H20 0.9500 . ?
C21 C22 1.366(12) . ?
C21 H21 0.9500 . ?
C22 N5 1.343(10) . ?
C22 H22 0.9500 . ?
C23 C24 1.377(12) . ?
C23 C28 1.406(11) . ?
C24 C25 1.374(12) . ?
C24 H24 0.9500 . ?
C25 C26 1.386(13) . ?
C25 H25 0.9500 . ?
C26 C27 1.386(12) . ?
C26 H26 0.9500 . ?
C27 C28 1.383(12) . ?
C27 H27 0.9500 . ?
C28 H28 0.9500 . ?
C29 C30 1.391(11) . ?
C29 C34 1.393(11) . ?
C30 C31 1.381(11) . ?
C30 H30 0.9500 . ?
C31 C32 1.369(13) . ?
C31 H31 0.9500 . ?
C32 C33 1.374(13) . ?
C32 H32 0.9500 . ?
C33 C34 1.389(11) . ?
C33 H33 0.9500 . ?
C34 H34 0.9500 . ?
C35 N6 1.354(10) . ?
C35 C36 1.407(10) . ?
C36 C37 1.377(12) . ?
C36 H36 0.9500 . ?
C37 C38 1.391(12) . ?
C37 H37 0.9500 . ?
C38 C39 1.367(12) . ?
C38 H38 0.9500 . ?
C39 N6 1.332(10) . ?
C39 H39 0.9500 . ?
In1 N4 2.112(6) . ?
In1 N3 2.153(7) . ?
In1 N2 2.179(6) . ?
In1 N1 2.231(7) . ?
In1 N5 2.374(7) . ?
In1 N6 2.396(6) . ?
